data_7219542
loop_
_publ_author_name
'Goloveshkin, Alexander S.'
'Lenenko, Natalia D.'
'Zaikovskii, Vladimir I.'
'Golub, Alexandre S.'
'Korlyukov, Alexandr S.'
'Bushmarinov, Ivan S.'

_publ_section_title
;
 Ridges and Valleys on Charged 1T-MoS&#x2082; Sheets Guiding the Packing
 of Organic Cations
;
_journal_name_full 'RSC Adv.'
_journal_paper_doi 10.1039/C4RA15662E
_journal_year 2015
_chemical_compound_source 'see text'
_chemical_formula_moiety ' Mo2 S4, 0.5(C4 H12 N1) '
_chemical_formula_sum 'C2 H6 Mo2 N0.5 S4'
_chemical_formula_weight 357.23
_chemical_name_systematic
;
    c
;
_space_group_IT_number 1
_symmetry_cell_setting triclinic
_symmetry_Int_Tables_number 1
_symmetry_space_group_name_Hall 'P 1'
_symmetry_space_group_name_H-M 'P 1'
_audit_update_record
;
2014-11-26 deposited with the CCDC.
2015-02-10 downloaded from the CCDC.
;
_cell_angle_alpha 90
_cell_angle_beta 90
_cell_angle_gamma 90
_cell_formula_units_Z 1
_cell_length_a 5.6922(5)
_cell_length_b 3.2125(3)
_cell_length_c 11.046(5)
_cell_measurement_temperature 298
_cell_volume 201.99(10)
_computing_cell_refinement 'TOPAS 4.2 (Coelho, 2003; Bruker, 2009)'
_computing_data_collection 'Bruker XRD Commander 2.6 (Bruker, 2007)'
_computing_data_reduction 'TOPAS 4.2 (Coelho, 2003; Bruker, 2009)'
_computing_molecular_graphics 'OLEX2 1.2 (Dolomanov et al., 2009, 2)'
_computing_publication_material 'PLATON (Spek, 2003)'
_computing_structure_refinement 'TOPAS 4.2 (Coelho, 2003; Bruker, 2009)'
_diffrn_ambient_temperature 298
_diffrn_detector '1D linear'
_diffrn_detector_type
;
Bruker LynxEye compound silicon strip 1D linear detector 
;
_diffrn_measurement_device_type 'Bruker D8 Advance Vario'
_diffrn_radiation_monochromator 'Ge 111'
_diffrn_radiation_probe x-ray
_diffrn_radiation_type CuK\a~1~
_diffrn_radiation_wavelength 1.54060
_diffrn_source 'sealed X-ray tube'
_diffrn_source_target Cu
_exptl_absorpt_coefficient_mu 34.315
_exptl_absorpt_correction_type analytical
_exptl_absorpt_process_details ' International Tables Vol C Tables 2.3.1.20'
_exptl_crystal_density_diffrn 2.935
_exptl_crystal_density_method 'Not Measured'
_exptl_crystal_F_000 170
_pd_block_diffractogram_id NMe4_data
_pd_char_colour black
_pd_char_particle_morphology round
_pd_meas_2theta_range_inc 0.009168
_pd_meas_2theta_range_max 119.99672
_pd_meas_2theta_range_min 5.99941
_pd_meas_number_of_points 12434
_pd_meas_scan_method cont
_pd_proc_2theta_range_inc 0.009168
_pd_proc_2theta_range_max 119.99672
_pd_proc_2theta_range_min 5.99941
_pd_proc_ls_background_function
;
13th order Chebyshev polynomial 
;
_pd_proc_ls_prof_R_factor 0.02673
_pd_proc_ls_prof_wR_expected 0.01390
_pd_proc_ls_prof_wR_factor 0.03515
_pd_proc_wavelength 1.54056
_pd_spec_mounting
;
deposited between two capton films 
;
_pd_spec_mount_mode transmission
_pd_spec_shape flat_sheet
_refine_ls_extinction_method none
_refine_ls_goodness_of_fit_all 2.530
_refine_ls_hydrogen_treatment constr
_refine_ls_matrix_type fullcycle
_refine_ls_number_parameters 55
_refine_ls_number_restraints 12
_refine_ls_R_I_factor 0.01733
_refine_ls_structure_factor_coef Inet
_refine_ls_weighting_details 1/Y~i~
_refine_ls_weighting_scheme calc
_cod_data_source_file c4ra15662e2.cif
_cod_data_source_block NMe4
_cod_original_cell_volume 201.99(8)
_cod_original_formula_sum 'C2 H6 Mo2 N0.50 S4 '
_cod_database_code 7219542
_exptl_absorpt_correction_s 0.63
_exptl_absorpt_correction_t 0.58

loop_
_space_group_symop_id
_space_group_symop_operation_xyz
1 x,y,z

loop_
_atom_site_label
_atom_site_type_symbol
_atom_site_thermal_displace_type
_atom_site_fract_x
_atom_site_fract_y
_atom_site_fract_z
_atom_site_occupancy
_atom_site_U_iso_or_equiv
_atom_site_disorder_group
Mo1 Mo Uiso 0.00000 0.00000 -0.0006(3) 1.000 0.0142(14) .
Mo2 Mo Uiso 0.4042(2) 0.5090(18) 0.00006(3) 1.000 0.0142(14) .
S1 S Uiso 0.7715(4) 0.498(6) 0.10633(12) 1.000 0.0294(12) .
S2 S Uiso 0.2923(5) -0.006(4) 0.15332(15) 1.000 0.0294(12) .
S3 S Uiso 0.6322(4) 0.014(5) -0.10633(12) 1.000 0.0294(12) .
S4 S Uiso 0.1100(5) 0.512(5) -0.15322(15) 1.000 0.0294(12) .
N1 N Uiso 0.717(5) -0.313(8) 0.525(2) 0.500 0.017(8) -1
C1 C Uiso 0.700(5) 0.143(8) 0.493(2) 0.500 0.017(8) -1
C2 C Uiso 0.480(5) -0.466(8) 0.567(2) 0.500 0.017(8) -1
C3 C Uiso 0.896(5) -0.371(8) 0.623(2) 0.500 0.017(8) -1
C4 C Uiso 0.791(5) -0.558(8) 0.414(2) 0.500 0.017(8) -1
H11 H Uiso 0.586 0.179 0.428 0.500 0.025 -1
H12 H Uiso 0.653 0.298 0.562 0.500 0.025 -1
H13 H Uiso 0.850 0.240 0.464 0.500 0.025 -1
H21 H Uiso 0.433 -0.310 0.637 0.500 0.025 -1
H22 H Uiso 0.366 -0.429 0.504 0.500 0.025 -1
H23 H Uiso 0.491 -0.756 0.587 0.500 0.025 -1
H31 H Uiso 1.046 -0.273 0.596 0.500 0.025 -1
H32 H Uiso 0.849 -0.215 0.693 0.500 0.025 -1
H33 H Uiso 0.906 -0.661 0.644 0.500 0.025 -1
H41 H Uiso 0.677 -0.521 0.350 0.500 0.025 -1
H42 H Uiso 0.941 -0.460 0.386 0.500 0.025 -1
H43 H Uiso 0.802 -0.848 0.434 0.500 0.025 -1

loop_
_atom_type_symbol
_atom_type_description
_atom_type_scat_dispersion_real
_atom_type_scat_dispersion_imag
_atom_type_scat_source
C C 0.0181 0.0091 ' International Tables Vol C Tables 4.2.6.8 and 6.1.1.4'
H H 0.0000 0.0000 ' International Tables Vol C Tables 4.2.6.8 and 6.1.1.4'
Mo Mo -0.0483 2.7339 ' International Tables Vol C Tables 4.2.6.8 and 6.1.1.4'
N N 0.0311 0.0180 ' International Tables Vol C Tables 4.2.6.8 and 6.1.1.4'
S S 0.3331 0.5567 ' International Tables Vol C Tables 4.2.6.8 and 6.1.1.4'

loop_
_geom_angle_atom_site_label_1
_geom_angle_atom_site_label_2
_geom_angle_atom_site_label_3
_geom_angle
_geom_angle_site_symmetry_1
_geom_angle_site_symmetry_3
_geom_angle_publ_flag
Mo2 Mo1 Mo2 69.83(14) . 1_545 yes
Mo2 Mo1 S1 146.61(14) . 1_445 yes
Mo2 Mo1 S1 93.8(3) 1_545 1_445 yes
Mo2 Mo1 S1 146.18(14) 1_545 1_455 yes
Mo2 Mo1 S1 93.1(3) . 1_455 yes
Mo2 Mo1 S2 55.5(2) . . yes
Mo2 Mo1 S2 54.3(2) 1_545 . yes
Mo2 Mo1 S3 137.1(3) 1_545 1_455 yes
Mo2 Mo1 S3 134.6(3) . 1_455 yes
Mo2 Mo1 S4 99.7(2) . 1_545 yes
Mo2 Mo1 S4 54.12(12) 1_545 1_545 yes
Mo2 Mo1 S4 53.24(11) . . yes
Mo2 Mo1 S4 99.9(2) 1_545 . yes
S1 Mo1 S1 84.9(5) 1_445 1_455 yes
S1 Mo1 S2 91.9(2) 1_455 . yes
S1 Mo1 S2 91.3(2) 1_445 . yes
S1 Mo1 S3 77.2(3) 1_445 1_455 yes
S1 Mo1 S3 75.6(3) 1_455 1_455 yes
S1 Mo1 S4 91.7(4) 1_455 . yes
S1 Mo1 S4 92.8(4) 1_445 1_545 yes
S1 Mo1 S4 159.90(14) 1_445 . yes
S1 Mo1 S4 159.61(14) 1_455 1_545 yes
S2 Mo1 S3 163.52(14) . 1_455 yes
S2 Mo1 S4 108.4(2) . 1_545 yes
S2 Mo1 S4 108.7(2) . . yes
S3 Mo1 S4 84.1(3) 1_455 1_545 yes
S3 Mo1 S4 82.8(3) 1_455 . yes
S4 Mo1 S4 83.5(4) . 1_545 yes
Mo1 Mo2 Mo1 69.83(3) . 1_565 yes
Mo1 Mo2 S1 134.7(4) . . yes
Mo1 Mo2 S1 136.8(4) 1_565 . yes
Mo1 Mo2 S2 99.35(17) . 1_565 yes
Mo1 Mo2 S2 99.74(16) 1_565 . yes
Mo1 Mo2 S2 54.05(14) 1_565 1_565 yes
Mo1 Mo2 S2 53.07(13) . . yes
Mo1 Mo2 S3 93.6(3) 1_565 1_565 yes
Mo1 Mo2 S3 146.24(9) 1_565 . yes
Mo1 Mo2 S3 93.2(3) . . yes
Mo1 Mo2 S3 146.68(9) . 1_565 yes
Mo1 Mo2 S4 54.3(3) 1_565 . yes
Mo1 Mo2 S4 55.1(3) . . yes
S1 Mo2 S2 84.0(3) . 1_565 yes
S1 Mo2 S2 83.0(3) . . yes
S1 Mo2 S3 77.1(3) . 1_565 yes
S1 Mo2 S3 75.8(3) . . yes
S1 Mo2 S4 163.99(8) . . yes
S2 Mo2 S2 83.2(3) . 1_565 yes
S2 Mo2 S3 160.06(10) . 1_565 yes
S2 Mo2 S3 92.9(4) 1_565 1_565 yes
S2 Mo2 S3 91.9(4) . . yes
S2 Mo2 S3 159.64(11) 1_565 . yes
S2 Mo2 S4 108.3(3) 1_565 . yes
S2 Mo2 S4 108.1(3) . . yes
S3 Mo2 S3 85.1(4) . 1_565 yes
S3 Mo2 S4 92.0(3) . . yes
S3 Mo2 S4 91.7(3) 1_565 . yes
Mo1 S1 Mo1 84.86(8) 1_655 1_665 yes
Mo1 S1 Mo2 104.1(4) 1_655 . yes
Mo1 S1 Mo2 102.9(4) 1_665 . yes
Mo1 S2 Mo2 71.63(16) . 1_545 yes
Mo1 S2 Mo2 71.49(17) . . yes
Mo2 S2 Mo2 83.17(16) . 1_545 yes
Mo1 S3 Mo2 102.8(3) 1_655 1_545 yes
Mo1 S3 Mo2 104.5(3) 1_655 . yes
Mo2 S3 Mo2 85.06(16) . 1_545 yes
Mo1 S4 Mo1 83.51(9) . 1_565 yes
Mo1 S4 Mo2 71.7(2) . . yes
Mo1 S4 Mo2 71.6(2) 1_565 . yes
C1 N1 C2 109(2) . . yes
C1 N1 C3 110(2) . . yes
C1 N1 C4 109.4(19) . . yes
C2 N1 C3 110(2) . . yes
C2 N1 C4 109(2) . . yes
C3 N1 C4 109(2) . . yes
N1 C1 H11 109(3) . . no
N1 C1 H12 110(3) . . no
N1 C1 H13 110(3) . . no
H11 C1 H12 110 . . no
H11 C1 H13 108 . . no
H12 C1 H13 110 . . no
N1 C2 H21 109(3) . . no
N1 C2 H22 110(3) . . no
N1 C2 H23 109(3) . . no
H21 C2 H22 109 . . no
H21 C2 H23 110 . . no
H22 C2 H23 109 . . no
N1 C3 H31 110(3) . . no
N1 C3 H32 109(3) . . no
N1 C3 H33 110(3) . . no
H31 C3 H32 109 . . no
H31 C3 H33 110 . . no
H32 C3 H33 109 . . no
N1 C4 H41 110(3) . . no
N1 C4 H42 110(3) . . no
N1 C4 H43 110(2) . . no
H41 C4 H42 109 . . no
H41 C4 H43 109 . . no
H42 C4 H43 110 . . no

loop_
_geom_bond_atom_site_label_1
_geom_bond_atom_site_label_2
_geom_bond_distance
_geom_bond_site_symmetry_2
_geom_bond_publ_flag
Mo1 Mo2 2.823(13) . yes
Mo1 Mo2 2.790(13) 1_545 yes
Mo1 S1 2.385(17) 1_445 yes
Mo1 S1 2.376(17) 1_455 yes
Mo1 S2 2.379(11) . yes
Mo1 S3 2.398(11) 1_455 yes
Mo1 S4 2.438(16) . yes
Mo1 S4 2.386(15) 1_545 yes
Mo2 S1 2.398(11) . yes
Mo2 S2 2.388(14) 1_565 yes
Mo2 S2 2.452(15) . yes
Mo2 S3 2.387(16) 1_565 yes
Mo2 S3 2.365(16) . yes
Mo2 S4 2.382(11) . yes
N1 C1 1.51(4) . yes
N1 C2 1.51(4) . yes
N1 C3 1.50(4) . yes
N1 C4 1.52(3) . yes
C1 H11 0.98(4) . no
C1 H12 0.95(3) . no
C1 H13 0.96(4) . no
C2 H21 0.96(3) . no
C2 H22 0.96(4) . no
C2 H23 0.96(4) . no
C3 H31 0.96(4) . no
C3 H32 0.96(3) . no
C3 H33 0.96(4) . no
C4 H41 0.97(4) . no
C4 H42 0.96(4) . no
C4 H43 0.96(4) . no

loop_
_geom_hbond_atom_site_label_D
_geom_hbond_atom_site_label_H
_geom_hbond_atom_site_label_A
_geom_hbond_distance_DH
_geom_hbond_distance_HA
_geom_hbond_distance_DA
_geom_hbond_angle_DHA
_geom_hbond_site_symmetry_A
_geom_hbond_publ_flag
C2 H23 N1 0.96(4) 2.31(4) 3.07(4) 136(3) 1_545 yes
C3 H32 S3 0.96(3) 2.64(3) 3.57(3) 162(3) 1_556 yes
C3 H32 S4 0.96(3) 2.42(3) 2.78(3) 102(2) 1_646 yes
C4 H41 S1 0.97(4) 2.75(3) 3.41(3) 126(3) 1_545 yes
C4 H43 N1 0.96(4) 1.87(4) 2.75(4) 152(3) 1_545 yes

loop_
_geom_torsion_atom_site_label_1
_geom_torsion_atom_site_label_2
_geom_torsion_atom_site_label_3
_geom_torsion_atom_site_label_4
_geom_torsion
_geom_torsion_site_symmetry_1
_geom_torsion_site_symmetry_3
_geom_torsion_site_symmetry_4
_geom_torsion_publ_flag
Mo1 Mo2 S1 Mo1 80.3(2) . . 1_655 no
Mo1 Mo2 S1 Mo1 -169.6(2) 1_565 . 1_655 no
Mo1 Mo2 S1 Mo1 168.1(2) . . 1_665 no
Mo1 Mo2 S1 Mo1 -81.7(2) 1_565 . 1_665 no
Mo1 Mo2 S2 Mo1 -56.6(2) . 1_565 1_565 no
Mo1 Mo2 S2 Mo1 55.5(2) 1_565 . . no
Mo1 Mo2 S2 Mo2 72.86(18) . . 1_545 no
Mo1 Mo2 S2 Mo2 -129.28(12) . 1_565 1_565 no
Mo1 Mo2 S2 Mo2 128.35(12) 1_565 . 1_545 no
Mo1 Mo2 S3 Mo1 167.1(3) 1_565 . 1_655 no
Mo1 Mo2 S3 Mo1 -164.7(3) . 1_565 1_665 no
Mo1 Mo2 S3 Mo1 -135.4(4) . . 1_655 no
Mo1 Mo2 S3 Mo2 -33.37(9) . . 1_545 no
Mo1 Mo2 S3 Mo2 91.6(5) . 1_565 1_565 no
Mo1 Mo2 S3 Mo2 -90.9(5) 1_565 . 1_545 no
Mo1 Mo2 S4 Mo1 -89.11(8) 1_565 . . no
Mo1 Mo2 S4 Mo1 89.11(8) . . 1_565 no
Mo2 Mo1 Mo2 Mo1 180.00(10) . 1_545 1_545 no
Mo2 Mo1 Mo2 Mo1 180.00(10) 1_545 . 1_565 no
Mo2 Mo1 Mo2 S1 -43.2(4) 1_545 . . no
Mo2 Mo1 Mo2 S1 45.3(5) . 1_545 1_545 no
Mo2 Mo1 Mo2 S2 61.3(3) . 1_545 . no
Mo2 Mo1 Mo2 S2 -59.9(3) 1_545 . . no
Mo2 Mo1 Mo2 S2 -134.0(2) 1_545 . 1_565 no
Mo2 Mo1 Mo2 S2 135.4(2) . 1_545 1_545 no
Mo2 Mo1 Mo2 S3 29.97(18) 1_545 . . no
Mo2 Mo1 Mo2 S3 -116.2(6) . 1_545 1_545 no
Mo2 Mo1 Mo2 S3 -29.68(18) . 1_545 . no
Mo2 Mo1 Mo2 S3 115.9(6) 1_545 . 1_565 no
Mo2 Mo1 Mo2 S4 -119.2(4) . 1_545 1_545 no
Mo2 Mo1 Mo2 S4 120.2(3) 1_545 . . no
Mo2 Mo1 S1 Mo1 -92.1(6) . 1_445 1_545 no
Mo2 Mo1 S1 Mo1 33.42(10) . 1_455 1_565 no
Mo2 Mo1 S1 Mo2 164.6(2) . 1_445 1_445 no
Mo2 Mo1 S1 Mo2 135.4(4) . 1_455 1_455 no
Mo2 Mo1 S2 Mo2 88.80(16) 1_545 . . no
Mo2 Mo1 S2 Mo2 -88.80(16) . . 1_545 no
Mo2 Mo1 S3 Mo2 -80.1(3) . 1_455 1_455 no
Mo2 Mo1 S3 Mo2 -168.2(2) . 1_455 1_445 no
Mo2 Mo1 S4 Mo1 -72.7(2) . . 1_565 no
Mo2 Mo1 S4 Mo1 -128.21(12) 1_545 . 1_565 no
Mo2 Mo1 S4 Mo1 129.09(12) . 1_545 1_545 no
Mo2 Mo1 S4 Mo2 56.3(3) . 1_545 1_545 no
Mo2 Mo1 S4 Mo2 -55.5(3) 1_545 . . no
S1 Mo1 Mo2 Mo1 -115.4(7) 1_445 . 1_565 no
S1 Mo1 Mo2 Mo1 -30.0(2) 1_455 . 1_565 no
S1 Mo1 Mo2 S1 21.4(8) 1_445 . . no
S1 Mo1 Mo2 S1 106.8(5) 1_455 . . no
S1 Mo1 Mo2 S2 4.7(7) 1_445 . . no
S1 Mo1 Mo2 S2 16.1(3) 1_455 . 1_565 no
S1 Mo1 Mo2 S2 90.1(4) 1_455 . . no
S1 Mo1 Mo2 S2 -69.4(7) 1_445 . 1_565 no
S1 Mo1 Mo2 S2 -88.8(4) 1_445 1_545 . no
S1 Mo1 Mo2 S2 -2.4(7) 1_455 1_545 . no
S1 Mo1 Mo2 S3 -94.1(6) 1_455 . 1_565 no
S1 Mo1 Mo2 S3 -93.4(7) 1_455 1_545 . no
S1 Mo1 Mo2 S3 180.0(3) 1_455 . . no
S1 Mo1 Mo2 S3 -179.8(3) 1_445 1_545 . no
S1 Mo1 Mo2 S3 -179.5(8) 1_445 . 1_565 no
S1 Mo1 Mo2 S3 94.6(7) 1_445 . . no
S1 Mo1 Mo2 S4 -89.8(4) 1_455 . . no
S1 Mo1 Mo2 S4 -175.3(7) 1_445 . . no
S1 Mo1 S2 Mo2 178.7(4) 1_455 . 1_545 no
S1 Mo1 S2 Mo2 93.8(4) 1_445 . 1_545 no
S1 Mo1 S2 Mo2 -177.4(4) 1_445 . . no
S1 Mo1 S2 Mo2 -92.5(4) 1_455 . . no
S1 Mo1 S4 Mo1 19.89(15) 1_455 . 1_565 no
S1 Mo1 S4 Mo1 99.6(13) 1_445 . 1_565 no
S1 Mo1 S4 Mo2 172.4(12) 1_445 . . no
S1 Mo1 S4 Mo2 92.6(3) 1_455 . . no
S1 Mo2 S2 Mo1 -168.1(4) . . . no
S1 Mo2 S2 Mo1 169.1(4) . 1_565 1_565 no
S1 Mo2 S2 Mo2 -95.3(4) . . 1_545 no
S1 Mo2 S2 Mo2 96.4(4) . 1_565 1_565 no
S1 Mo2 S3 Mo1 0.3(5) . 1_565 1_665 no
S1 Mo2 S3 Mo1 0.1(5) . . 1_655 no
S1 Mo2 S3 Mo2 -103.4(4) . 1_565 1_565 no
S1 Mo2 S3 Mo2 102.1(4) . . 1_545 no
S2 Mo1 Mo2 Mo1 118.7(3) . 1_545 1_545 no
S2 Mo1 Mo2 Mo1 -120.1(3) . . 1_565 no
S2 Mo1 Mo2 S1 -16.0(5) . 1_545 1_545 no
S2 Mo1 Mo2 S1 16.7(5) . . . no
S2 Mo1 Mo2 S2 74.1(3) . 1_545 1_545 no
S2 Mo1 Mo2 S2 -74.1(3) . . 1_565 no
S2 Mo1 Mo2 S3 -177.5(7) . 1_545 1_545 no
S2 Mo1 Mo2 S3 89.9(3) . . . no
S2 Mo1 Mo2 S3 175.8(7) . . 1_565 no
S2 Mo1 Mo2 S3 -91.0(3) . 1_545 . no
S2 Mo1 Mo2 S4 -179.9(4) . . . no
S2 Mo1 Mo2 S4 179.5(5) . 1_545 1_545 no
S2 Mo1 S1 Mo1 -88.2(2) . 1_445 1_545 no
S2 Mo1 S1 Mo1 88.9(2) . 1_455 1_565 no
S2 Mo1 S1 Mo2 168.5(5) . 1_445 1_445 no
S2 Mo1 S1 Mo2 -169.1(5) . 1_455 1_455 no
S2 Mo1 S4 Mo1 72.4(3) . 1_545 1_545 no
S2 Mo1 S4 Mo1 -72.7(3) . . 1_565 no
S2 Mo1 S4 Mo2 -0.4(4) . 1_545 1_545 no
S2 Mo1 S4 Mo2 0.1(4) . . . no
S2 Mo2 S1 Mo1 93.6(5) . . 1_655 no
S2 Mo2 S1 Mo1 -94.7(5) 1_565 . 1_665 no
S2 Mo2 S1 Mo1 -178.5(5) . . 1_665 no
S2 Mo2 S1 Mo1 177.5(5) 1_565 . 1_655 no
S2 Mo2 S2 Mo1 -107.29(19) . 1_565 1_565 no
S2 Mo2 S2 Mo1 107.14(19) 1_565 . . no
S2 Mo2 S2 Mo2 180.00(11) . 1_565 1_565 no
S2 Mo2 S2 Mo2 179.98(13) 1_565 . 1_545 no
S2 Mo2 S3 Mo1 -7.0(15) 1_565 . 1_655 no
S2 Mo2 S3 Mo1 -82.3(4) . . 1_655 no
S2 Mo2 S3 Mo2 95.0(12) 1_565 . 1_545 no
S2 Mo2 S3 Mo2 19.74(11) . . 1_545 no
S2 Mo2 S4 Mo1 0.4(4) 1_565 . 1_565 no
S2 Mo2 S4 Mo1 -0.1(4) . . . no
S2 Mo2 S4 Mo1 89.1(4) . . 1_565 no
S2 Mo2 S4 Mo1 -88.7(4) 1_565 . . no
S3 Mo1 Mo2 Mo1 42.9(3) 1_455 . 1_565 no
S3 Mo1 Mo2 S1 179.6(5) 1_455 . . no
S3 Mo1 Mo2 S2 88.9(4) 1_455 . 1_565 no
S3 Mo1 Mo2 S2 -164.0(5) 1_455 1_545 . no
S3 Mo1 Mo2 S2 163.0(4) 1_455 . . no
S3 Mo1 Mo2 S3 105.0(4) 1_455 1_545 . no
S3 Mo1 Mo2 S3 -107.2(4) 1_455 . . no
S3 Mo1 Mo2 S3 -21.2(7) 1_455 . 1_565 no
S3 Mo1 Mo2 S4 -17.0(5) 1_455 . . no
S3 Mo1 S4 Mo1 95.2(3) 1_455 . 1_565 no
S3 Mo1 S4 Mo2 167.9(4) 1_455 . . no
S3 Mo2 S1 Mo1 -0.1(5) . . 1_655 no
S3 Mo2 S1 Mo1 -88.1(5) 1_565 . 1_655 no
S3 Mo2 S1 Mo1 -0.3(5) 1_565 . 1_665 no
S3 Mo2 S1 Mo1 87.8(5) . . 1_665 no
S3 Mo2 S2 Mo1 -92.7(2) . . . no
S3 Mo2 S2 Mo1 176.0(11) . 1_565 1_565 no
S3 Mo2 S2 Mo2 -19.80(13) . . 1_545 no
S3 Mo2 S2 Mo2 103.3(12) . 1_565 1_565 no
S3 Mo2 S3 Mo1 78.0(4) 1_565 . 1_655 no
S3 Mo2 S3 Mo1 -76.3(4) . 1_565 1_665 no
S3 Mo2 S3 Mo2 179.98(9) 1_565 . 1_545 no
S3 Mo2 S3 Mo2 180.00(7) . 1_565 1_565 no
S3 Mo2 S4 Mo1 177.7(4) 1_565 . . no
S3 Mo2 S4 Mo1 -178.3(4) . . 1_565 no
S3 Mo2 S4 Mo1 -93.2(4) 1_565 . 1_565 no
S3 Mo2 S4 Mo1 92.6(4) . . . no
S4 Mo1 Mo2 Mo1 59.8(3) . . 1_565 no
S4 Mo1 Mo2 Mo1 134.1(3) 1_545 . 1_565 no
S4 Mo1 Mo2 Mo1 -135.3(3) . 1_545 1_545 no
S4 Mo1 Mo2 S1 90.0(5) . 1_545 1_545 no
S4 Mo1 Mo2 S1 -89.1(5) 1_545 . . no
S4 Mo1 Mo2 S1 -163.4(6) . . . no
S4 Mo1 Mo2 S2 179.9(5) . . . no
S4 Mo1 Mo2 S2 -105.8(4) 1_545 . . no
S4 Mo1 Mo2 S2 -179.9(3) . 1_545 1_545 no
S4 Mo1 Mo2 S2 106.0(4) . 1_545 . no
S4 Mo1 Mo2 S2 105.9(4) . . 1_565 no
S4 Mo1 Mo2 S2 -179.5(5) 1_545 1_545 . no
S4 Mo1 Mo2 S2 -179.9(3) 1_545 . 1_565 no
S4 Mo1 Mo2 S3 -90.2(4) . . . no
S4 Mo1 Mo2 S3 -71.5(7) . 1_545 1_545 no
S4 Mo1 Mo2 S3 89.5(4) 1_545 1_545 . no
S4 Mo1 Mo2 S3 -4.3(7) . . 1_565 no
S4 Mo1 Mo2 S3 15.0(3) . 1_545 . no
S4 Mo1 Mo2 S3 70.0(7) 1_545 . 1_565 no
S4 Mo1 Mo2 S3 -15.9(3) 1_545 . . no
S4 Mo1 Mo2 S4 -74.5(4) . 1_545 1_545 no
S4 Mo1 Mo2 S4 74.3(4) 1_545 . . no
S4 Mo1 S1 Mo1 99.1(13) . 1_445 1_545 no
S4 Mo1 S1 Mo1 -19.85(14) . 1_455 1_565 no
S4 Mo1 S1 Mo2 -4.3(16) . 1_445 1_445 no
S4 Mo1 S1 Mo2 82.2(5) . 1_455 1_455 no
S4 Mo1 S2 Mo2 -88.9(4) . . 1_545 no
S4 Mo1 S2 Mo2 -0.1(4) . . . no
S4 Mo1 S2 Mo2 89.2(4) 1_545 . . no
S4 Mo1 S2 Mo2 0.4(4) 1_545 . 1_545 no
S4 Mo1 S3 Mo2 -93.7(5) . 1_455 1_455 no
S4 Mo1 S3 Mo2 178.1(5) . 1_455 1_445 no
S4 Mo1 S4 Mo1 180.00(11) 1_545 . 1_565 no
S4 Mo1 S4 Mo1 -180.00(10) . 1_545 1_545 no
S4 Mo1 S4 Mo2 -107.3(2) 1_545 . . no
S4 Mo1 S4 Mo2 107.2(2) . 1_545 1_545 no
S4 Mo2 S2 Mo1 0.1(4) . . . no
S4 Mo2 S2 Mo1 -0.4(4) . 1_565 1_565 no
S4 Mo2 S2 Mo2 -73.1(3) . 1_565 1_565 no
S4 Mo2 S2 Mo2 72.9(3) . . 1_545 no
S4 Mo2 S3 Mo1 -168.2(5) . 1_565 1_665 no
S4 Mo2 S3 Mo1 169.5(5) . . 1_655 no
S4 Mo2 S3 Mo2 88.1(3) . 1_565 1_565 no
S4 Mo2 S3 Mo2 -88.5(3) . . 1_545 no
